data_7026522
loop_
_publ_author_name
'Jayarathne, Upul'
'Chandrasekaran, Perumalreddy'
'Jacobsen, Heiko'
'Mague, Joel T.'
'Donahue, James P.'

_publ_section_title
;
 A tungsten-mediated closed cycle of reactivity for the reduction of CO(2)
 to CO.
;
_journal_issue 40
_journal_name_full 'Dalton transactions (Cambridge, England : 2003)'
_journal_page_first 9662
_journal_page_last 9671
_journal_paper_doi 10.1039/c0dt00489h
_journal_volume 39
_journal_year 2010
_chemical_formula_moiety 'C52 H52 Cl2 P4 W, C7 H8'
_chemical_formula_sum 'C59 H60 Cl2 P4 W'
_chemical_formula_weight 1147.70
_chemical_name_systematic
;
trans-Dichlorotetrakis(methyldiphenylphosphine)
tungsten(II) toluene solvate
;
_space_group_IT_number 2
_symmetry_cell_setting triclinic
_symmetry_space_group_name_Hall '-P 1'
_symmetry_space_group_name_H-M 'P -1'
_atom_sites_solution_hydrogens geom
_atom_sites_solution_primary Patterson
_atom_sites_solution_secondary difmap
_audit_creation_method SHELXL-97
_cell_angle_alpha 76.523(1)
_cell_angle_beta 71.996(1)
_cell_angle_gamma 84.321(1)
_cell_formula_units_Z 2
_cell_length_a 11.4069(8)
_cell_length_b 14.3468(9)
_cell_length_c 17.0921(11)
_cell_measurement_reflns_used 9236
_cell_measurement_temperature 100(2)
_cell_measurement_theta_max 28.91
_cell_measurement_theta_min 2.22
_cell_volume 2585.9(3)
_computing_cell_refinement 'Bruker SAINT (Bruker-AXS 2008)'
_computing_data_collection 'Bruker APEX2 (Bruker-AXS, 2009)'
_computing_data_reduction 'Bruker SAINT (Bruker-AXS 2008)'
_computing_molecular_graphics 'Bruker SHELXTL(Bruker-AXS 2008a)'
_computing_publication_material 'Bruker SHELXTL(Bruker-AXS 2008a)'
_computing_structure_refinement 'SHELXL-97 (Sheldrick, 2008)'
_computing_structure_solution 'SHELXS-97 (Sheldrick, 2008)'
_diffrn_ambient_temperature 100(2)
_diffrn_measured_fraction_theta_full 0.989
_diffrn_measured_fraction_theta_max 0.989
_diffrn_measurement_device_type 'Bruker APEX-I CCD'
_diffrn_measurement_method '\f and \w scans'
_diffrn_radiation_monochromator graphite
_diffrn_radiation_source 'fine-focus sealed tube'
_diffrn_radiation_type MoK\a
_diffrn_radiation_wavelength 0.71073
_diffrn_reflns_av_R_equivalents 0.0286
_diffrn_reflns_av_sigmaI/netI 0.0258
_diffrn_reflns_limit_h_max 15
_diffrn_reflns_limit_h_min -15
_diffrn_reflns_limit_k_max 19
_diffrn_reflns_limit_k_min -18
_diffrn_reflns_limit_l_max 22
_diffrn_reflns_limit_l_min -22
_diffrn_reflns_number 45623
_diffrn_reflns_theta_full 28.25
_diffrn_reflns_theta_max 28.25
_diffrn_reflns_theta_min 2.14
_exptl_absorpt_coefficient_mu 2.499
_exptl_absorpt_correction_T_max 0.7211
_exptl_absorpt_correction_T_min 0.5739
_exptl_absorpt_correction_type analytical
_exptl_absorpt_process_details 'APEX2 SCALE module in face-index mode (Bruker-AXS, 2009)'
_exptl_crystal_colour orange
_exptl_crystal_density_diffrn 1.474
_exptl_crystal_density_method 'not measured'
_exptl_crystal_description block
_exptl_crystal_F_000 1164
_exptl_crystal_size_max 0.25
_exptl_crystal_size_mid 0.24
_exptl_crystal_size_min 0.14
_refine_diff_density_max 1.238
_refine_diff_density_min -0.623
_refine_diff_density_rms 0.077
_refine_ls_extinction_coef 0.00050(7)
_refine_ls_extinction_expression Fc^*^=kFc[1+0.001xFc^2^\l^3^/sin(2\q)]^-1/4^
_refine_ls_extinction_method SHELXL
_refine_ls_goodness_of_fit_ref 1.048
_refine_ls_hydrogen_treatment constr
_refine_ls_matrix_type full
_refine_ls_number_parameters 601
_refine_ls_number_reflns 12641
_refine_ls_number_restraints 42
_refine_ls_restrained_S_all 1.056
_refine_ls_R_factor_all 0.0210
_refine_ls_R_factor_gt 0.0194
_refine_ls_shift/su_max 0.004
_refine_ls_shift/su_mean 0.000
_refine_ls_structure_factor_coef Fsqd
_refine_ls_weighting_details 'calc w=1/[\s^2^(Fo^2^)+(0.0170P)^2^+2.2213P] where P=(Fo^2^+2Fc^2^)/3'
_refine_ls_weighting_scheme calc
_refine_ls_wR_factor_gt 0.0466
_refine_ls_wR_factor_ref 0.0474
_reflns_number_gt 12089
_reflns_number_total 12641
_reflns_threshold_expression >2\s(I)
_cod_data_source_file c0dt00489h.txt
_cod_data_source_block jpd291_0m
_cod_depositor_comments
;
The following automatic conversions were performed:

'_symmetry_cell_setting' value 'Triclinic' changed to 'triclinic'
according to /home/saulius/struct/CIF-dictionaries/cif_core.dic
dictionary named 'cif_core.dic' version 2.4.2 from 2011-04-26.

Automatic conversion script
Id: cif_fix_values 1891 2012-01-12 08:04:46Z andrius 
;
_cod_original_sg_symbol_H-M P-1
_cod_database_code 7026522

loop_
_symmetry_equiv_pos_as_xyz
'x, y, z'
'-x, -y, -z'

loop_
_atom_site_label
_atom_site_type_symbol
_atom_site_fract_x
_atom_site_fract_y
_atom_site_fract_z
_atom_site_U_iso_or_equiv
_atom_site_adp_type
_atom_site_occupancy
_atom_site_symmetry_multiplicity
_atom_site_calc_flag
_atom_site_refinement_flags
W1 W 0.755863(6) 0.760240(5) 0.746960(4) 0.00927(3) Uani 1 1 d .
Cl1 Cl 0.58258(4) 0.65409(3) 0.80522(3) 0.01375(8) Uani 1 1 d .
Cl2 Cl 0.92751(4) 0.86820(3) 0.69114(3) 0.01384(8) Uani 1 1 d .
P1 P 0.84540(4) 0.63663(3) 0.65885(3) 0.01151(9) Uani 1 1 d .
P2 P 0.68129(4) 0.86101(3) 0.62881(3) 0.01101(9) Uani 1 1 d .
P3 P 0.62612(4) 0.85955(3) 0.84788(3) 0.01122(9) Uani 1 1 d .
P4 P 0.86847(4) 0.68106(3) 0.85211(3) 0.01086(9) Uani 1 1 d .
C1 C 0.97971(17) 0.66263(13) 0.56510(12) 0.0133(3) Uani 1 1 d .
C2 C 0.98882(18) 0.63402(13) 0.49056(12) 0.0168(4) Uani 1 1 d .
H2 H 0.9227 0.6015 0.4869 0.020 Uiso 1 1 calc R
C3 C 1.09340(19) 0.65258(15) 0.42184(13) 0.0205(4) Uani 1 1 d .
H3 H 1.0980 0.6332 0.3715 0.025 Uiso 1 1 calc R
C4 C 1.1912(2) 0.69914(16) 0.42618(13) 0.0234(4) Uani 1 1 d .
H4 H 1.2629 0.7114 0.3791 0.028 Uiso 1 1 calc R
C5 C 1.18392(19) 0.72781(16) 0.49998(13) 0.0229(4) Uani 1 1 d .
H5 H 1.2509 0.7594 0.5035 0.027 Uiso 1 1 calc R
C6 C 1.07863(18) 0.71016(14) 0.56850(12) 0.0180(4) Uani 1 1 d .
H6 H 1.0738 0.7307 0.6184 0.022 Uiso 1 1 calc R
C7 C 0.89228(17) 0.51793(13) 0.71188(12) 0.0134(3) Uani 1 1 d .
C8 C 1.01503(18) 0.48397(13) 0.69531(13) 0.0169(4) Uani 1 1 d .
H8 H 1.0787 0.5233 0.6557 0.020 Uiso 1 1 calc R
C9 C 1.04453(19) 0.39308(14) 0.73644(13) 0.0194(4) Uani 1 1 d .
H9 H 1.1282 0.3713 0.7256 0.023 Uiso 1 1 calc R
C10 C 0.95238(19) 0.33449(14) 0.79299(13) 0.0191(4) Uani 1 1 d .
H10 H 0.9727 0.2722 0.8204 0.023 Uiso 1 1 calc R
C11 C 0.83021(19) 0.36689(14) 0.80968(12) 0.0184(4) Uani 1 1 d .
H11 H 0.7669 0.3266 0.8483 0.022 Uiso 1 1 calc R
C12 C 0.80034(18) 0.45835(13) 0.76993(12) 0.0162(4) Uani 1 1 d .
H12 H 0.7167 0.4805 0.7824 0.019 Uiso 1 1 calc R
C13 C 0.73318(17) 0.59483(13) 0.61843(12) 0.0156(4) Uani 1 1 d .
H13A H 0.7130 0.6466 0.5755 0.023 Uiso 1 1 calc R
H13B H 0.6581 0.5760 0.6647 0.023 Uiso 1 1 calc R
H13C H 0.7685 0.5396 0.5935 0.023 Uiso 1 1 calc R
C14 C 0.76230(17) 0.84893(12) 0.51975(11) 0.0130(3) Uani 1 1 d .
C15 C 0.88360(17) 0.88035(13) 0.48304(12) 0.0159(4) Uani 1 1 d .
H15 H 0.9236 0.9037 0.5155 0.019 Uiso 1 1 calc R
C16 C 0.94583(18) 0.87762(14) 0.39968(13) 0.0197(4) Uani 1 1 d .
H16 H 1.0271 0.9008 0.3750 0.024 Uiso 1 1 calc R
C17 C 0.88965(19) 0.84109(15) 0.35230(13) 0.0207(4) Uani 1 1 d .
H17 H 0.9326 0.8388 0.2955 0.025 Uiso 1 1 calc R
C18 C 0.77057(19) 0.80792(14) 0.38820(12) 0.0192(4) Uani 1 1 d .
H18 H 0.7324 0.7820 0.3561 0.023 Uiso 1 1 calc R
C19 C 0.70692(18) 0.81248(13) 0.47110(12) 0.0162(4) Uani 1 1 d .
H19 H 0.6249 0.7906 0.4949 0.019 Uiso 1 1 calc R
C20 C 0.52025(16) 0.85821(13) 0.63014(11) 0.0128(3) Uani 1 1 d .
C21 C 0.46266(17) 0.77005(13) 0.65157(12) 0.0158(4) Uani 1 1 d .
H21 H 0.5071 0.7123 0.6659 0.019 Uiso 1 1 calc R
C22 C 0.34120(18) 0.76629(14) 0.65206(13) 0.0189(4) Uani 1 1 d .
H22 H 0.3034 0.7061 0.6661 0.023 Uiso 1 1 calc R
C23 C 0.27465(18) 0.85033(14) 0.63202(13) 0.0181(4) Uani 1 1 d .
H23 H 0.1913 0.8477 0.6329 0.022 Uiso 1 1 calc R
C24 C 0.33045(18) 0.93784(14) 0.61074(12) 0.0165(4) Uani 1 1 d .
H24 H 0.2852 0.9954 0.5971 0.020 Uiso 1 1 calc R
C25 C 0.45253(17) 0.94201(13) 0.60927(12) 0.0149(4) Uani 1 1 d .
H25 H 0.4902 1.0024 0.5939 0.018 Uiso 1 1 calc R
C26 C 0.70385(18) 0.98965(13) 0.61339(12) 0.0149(4) Uani 1 1 d .
H26A H 0.7888 0.9998 0.6108 0.022 Uiso 1 1 calc R
H26B H 0.6465 1.0141 0.6605 0.022 Uiso 1 1 calc R
H26C H 0.6883 1.0237 0.5606 0.022 Uiso 1 1 calc R
C27 C 0.48573(17) 0.92163(13) 0.82619(11) 0.0139(4) Uani 1 1 d .
C28 C 0.39246(17) 0.86425(14) 0.82742(12) 0.0156(4) Uani 1 1 d .
H28 H 0.4052 0.7966 0.8362 0.019 Uiso 1 1 calc R
C29 C 0.28152(18) 0.90479(15) 0.81590(12) 0.0188(4) Uani 1 1 d .
H29 H 0.2181 0.8649 0.8186 0.023 Uiso 1 1 calc R
C30 C 0.26379(19) 1.00368(15) 0.80046(13) 0.0210(4) Uani 1 1 d .
H30 H 0.1884 1.0317 0.7920 0.025 Uiso 1 1 calc R
C31 C 0.35571(19) 1.06137(15) 0.79744(13) 0.0207(4) Uani 1 1 d .
H31 H 0.3437 1.1291 0.7862 0.025 Uiso 1 1 calc R
C32 C 0.46607(18) 1.02104(14) 0.81078(12) 0.0174(4) Uani 1 1 d .
H32 H 0.5282 1.0614 0.8094 0.021 Uiso 1 1 calc R
C33 C 0.69331(16) 0.95558(13) 0.87316(12) 0.0132(3) Uani 1 1 d .
C34 C 0.76162(18) 1.02547(14) 0.80772(12) 0.0167(4) Uani 1 1 d .
H34 H 0.7771 1.0201 0.7510 0.020 Uiso 1 1 calc R
C35 C 0.80713(19) 1.10261(14) 0.82446(13) 0.0196(4) Uani 1 1 d .
H35 H 0.8511 1.1506 0.7793 0.024 Uiso 1 1 calc R
C36 C 0.78819(18) 1.10959(14) 0.90743(13) 0.0183(4) Uani 1 1 d .
H36 H 0.8198 1.1620 0.9191 0.022 Uiso 1 1 calc R
C37 C 0.72313(18) 1.03976(14) 0.97281(12) 0.0168(4) Uani 1 1 d .
H37 H 0.7115 1.0437 1.0294 0.020 Uiso 1 1 calc R
C38 C 0.67462(17) 0.96381(13) 0.95607(12) 0.0155(4) Uani 1 1 d .
H38 H 0.6284 0.9171 1.0014 0.019 Uiso 1 1 calc R
C39 C 0.54937(17) 0.78814(13) 0.95263(12) 0.0150(4) Uani 1 1 d .
H39A H 0.6113 0.7607 0.9812 0.022 Uiso 1 1 calc R
H39B H 0.5050 0.7363 0.9467 0.022 Uiso 1 1 calc R
H39C H 0.4909 0.8293 0.9859 0.022 Uiso 1 1 calc R
C40 C 0.87842(16) 0.74552(13) 0.93196(12) 0.0136(3) Uani 1 1 d .
C41 C 0.94735(17) 0.82856(14) 0.90482(13) 0.0164(4) Uani 1 1 d .
H41 H 0.9829 0.8531 0.8463 0.020 Uiso 1 1 calc R
C42 C 0.96437(18) 0.87571(14) 0.96314(13) 0.0190(4) Uani 1 1 d .
H42 H 1.0136 0.9309 0.9442 0.023 Uiso 1 1 calc R
C43 C 0.90976(18) 0.84234(15) 1.04851(13) 0.0203(4) Uani 1 1 d .
H43 H 0.9212 0.8748 1.0880 0.024 Uiso 1 1 calc R
C44 C 0.83865(18) 0.76179(15) 1.07618(13) 0.0191(4) Uani 1 1 d .
H44 H 0.7997 0.7398 1.1347 0.023 Uiso 1 1 calc R
C45 C 0.82386(17) 0.71280(14) 1.01851(12) 0.0156(4) Uani 1 1 d .
H45 H 0.7763 0.6567 1.0381 0.019 Uiso 1 1 calc R
C46 C 0.82475(17) 0.56236(13) 0.91892(11) 0.0127(3) Uani 1 1 d .
C47 C 0.69996(17) 0.54518(13) 0.96080(12) 0.0160(4) Uani 1 1 d .
H47 H 0.6397 0.5936 0.9514 0.019 Uiso 1 1 calc R
C48 C 0.66288(19) 0.45828(14) 1.01591(13) 0.0199(4) Uani 1 1 d .
H48 H 0.5779 0.4481 1.0446 0.024 Uiso 1 1 calc R
C49 C 0.7498(2) 0.38651(14) 1.02897(13) 0.0212(4) Uani 1 1 d .
H49 H 0.7245 0.3271 1.0667 0.025 Uiso 1 1 calc R
C50 C 0.87362(19) 0.40159(14) 0.98678(13) 0.0193(4) Uani 1 1 d .
H50 H 0.9331 0.3520 0.9948 0.023 Uiso 1 1 calc R
C51 C 0.91118(17) 0.48922(13) 0.93266(12) 0.0151(4) Uani 1 1 d .
H51 H 0.9964 0.4994 0.9048 0.018 Uiso 1 1 calc R
C52 C 1.03495(16) 0.66572(13) 0.80317(12) 0.0140(3) Uani 1 1 d .
H52A H 1.0760 0.6447 0.8472 0.021 Uiso 1 1 calc R
H52B H 1.0683 0.7269 0.7674 0.021 Uiso 1 1 calc R
H52C H 1.0493 0.6174 0.7688 0.021 Uiso 1 1 calc R
C53 C 0.6018(3) 0.5832(2) 0.3570(2) 0.0538(8) Uani 1 1 d U
C54 C 0.5402(3) 0.6612(3) 0.3239(2) 0.0537(8) Uani 1 1 d U
H54 H 0.5127 0.7114 0.3537 0.064 Uiso 1 1 calc R
C55 C 0.5168(3) 0.6688(3) 0.2469(3) 0.0736(11) Uani 1 1 d U
H55 H 0.4757 0.7244 0.2240 0.088 Uiso 1 1 calc R
C56 C 0.5528(4) 0.5967(4) 0.2055(3) 0.0827(14) Uani 1 1 d U
H56 H 0.5350 0.6008 0.1540 0.099 Uiso 1 1 calc R
C57 C 0.6129(4) 0.5203(4) 0.2361(3) 0.0941(17) Uani 1 1 d U
H57 H 0.6397 0.4707 0.2056 0.113 Uiso 1 1 calc R
C58 C 0.6383(4) 0.5112(3) 0.3148(3) 0.0801(13) Uani 1 1 d U
H58 H 0.6800 0.4556 0.3369 0.096 Uiso 1 1 calc R
C59 C 0.6336(4) 0.5694(4) 0.4382(3) 0.0873(14) Uani 1 1 d U
H59A H 0.6440 0.5008 0.4607 0.131 Uiso 1 1 calc R
H59B H 0.5670 0.5968 0.4790 0.131 Uiso 1 1 calc R
H59C H 0.7105 0.6017 0.4277 0.131 Uiso 1 1 calc R

loop_
_atom_site_aniso_label
_atom_site_aniso_U_11
_atom_site_aniso_U_22
_atom_site_aniso_U_33
_atom_site_aniso_U_23
_atom_site_aniso_U_13
_atom_site_aniso_U_12
W1 0.00908(4) 0.00973(4) 0.00882(4) -0.00120(2) -0.00267(3) -0.00130(2)
Cl1 0.01213(19) 0.01332(19) 0.0147(2) -0.00128(15) -0.00265(16) -0.00345(15)
Cl2 0.01217(19) 0.01455(19) 0.0143(2) -0.00097(15) -0.00370(16) -0.00403(15)
P1 0.0132(2) 0.0106(2) 0.0113(2) -0.00237(16) -0.00430(18) -0.00077(16)
P2 0.0114(2) 0.0112(2) 0.0102(2) -0.00096(16) -0.00362(17) -0.00136(16)
P3 0.0105(2) 0.0119(2) 0.0108(2) -0.00196(16) -0.00257(17) -0.00091(16)
P4 0.0103(2) 0.0123(2) 0.0099(2) -0.00168(16) -0.00313(17) -0.00146(16)
C1 0.0160(9) 0.0110(8) 0.0120(9) -0.0017(6) -0.0038(7) 0.0006(6)
C2 0.0204(10) 0.0163(9) 0.0165(10) -0.0055(7) -0.0080(8) -0.0003(7)
C3 0.0246(10) 0.0241(10) 0.0142(10) -0.0084(8) -0.0048(8) 0.0007(8)
C4 0.0208(10) 0.0302(11) 0.0160(10) -0.0073(8) 0.0014(8) -0.0023(8)
C5 0.0196(10) 0.0314(11) 0.0187(11) -0.0084(8) -0.0029(8) -0.0073(8)
C6 0.0197(10) 0.0222(10) 0.0132(9) -0.0060(7) -0.0040(8) -0.0031(7)
C7 0.0190(9) 0.0108(8) 0.0129(9) -0.0039(6) -0.0072(7) -0.0003(7)
C8 0.0202(9) 0.0141(9) 0.0179(10) -0.0041(7) -0.0068(8) -0.0013(7)
C9 0.0207(10) 0.0175(9) 0.0231(11) -0.0061(8) -0.0106(8) 0.0028(7)
C10 0.0281(11) 0.0133(9) 0.0193(10) -0.0025(7) -0.0131(8) 0.0009(7)
C11 0.0266(10) 0.0142(9) 0.0144(9) -0.0020(7) -0.0063(8) -0.0031(7)
C12 0.0201(9) 0.0147(9) 0.0148(9) -0.0038(7) -0.0062(8) -0.0005(7)
C13 0.0174(9) 0.0150(9) 0.0167(9) -0.0036(7) -0.0075(7) -0.0023(7)
C14 0.0144(8) 0.0107(8) 0.0119(9) 0.0001(6) -0.0032(7) 0.0008(6)
C15 0.0148(9) 0.0162(9) 0.0159(9) -0.0022(7) -0.0045(7) -0.0001(7)
C16 0.0164(9) 0.0208(10) 0.0170(10) -0.0015(7) -0.0002(8) 0.0005(7)
C17 0.0238(10) 0.0225(10) 0.0122(9) -0.0031(7) -0.0023(8) 0.0044(8)
C18 0.0256(10) 0.0197(9) 0.0144(10) -0.0040(7) -0.0096(8) 0.0019(8)
C19 0.0178(9) 0.0147(9) 0.0160(9) -0.0016(7) -0.0060(7) -0.0013(7)
C20 0.0125(8) 0.0168(9) 0.0094(8) -0.0025(6) -0.0040(7) -0.0004(6)
C21 0.0164(9) 0.0157(9) 0.0160(9) -0.0032(7) -0.0059(7) 0.0002(7)
C22 0.0172(9) 0.0182(9) 0.0222(10) -0.0039(8) -0.0060(8) -0.0050(7)
C23 0.0137(9) 0.0233(10) 0.0193(10) -0.0056(8) -0.0068(8) -0.0003(7)
C24 0.0166(9) 0.0191(9) 0.0140(9) -0.0020(7) -0.0070(7) 0.0035(7)
C25 0.0171(9) 0.0151(9) 0.0118(9) -0.0012(7) -0.0043(7) -0.0007(7)
C26 0.0178(9) 0.0126(8) 0.0149(9) -0.0016(7) -0.0058(7) -0.0021(7)
C27 0.0134(8) 0.0172(9) 0.0093(9) -0.0022(7) -0.0020(7) 0.0016(7)
C28 0.0148(9) 0.0188(9) 0.0125(9) -0.0042(7) -0.0025(7) 0.0006(7)
C29 0.0136(9) 0.0291(11) 0.0140(10) -0.0058(8) -0.0037(7) 0.0005(7)
C30 0.0168(9) 0.0308(11) 0.0147(10) -0.0058(8) -0.0055(8) 0.0079(8)
C31 0.0234(10) 0.0204(10) 0.0156(10) -0.0025(7) -0.0050(8) 0.0074(8)
C32 0.0170(9) 0.0175(9) 0.0154(10) -0.0025(7) -0.0029(8) 0.0003(7)
C33 0.0107(8) 0.0134(8) 0.0157(9) -0.0040(7) -0.0039(7) 0.0004(6)
C34 0.0173(9) 0.0193(9) 0.0133(9) -0.0044(7) -0.0026(7) -0.0027(7)
C35 0.0212(10) 0.0185(9) 0.0176(10) -0.0030(7) -0.0022(8) -0.0063(7)
C36 0.0184(9) 0.0165(9) 0.0222(10) -0.0081(8) -0.0060(8) -0.0013(7)
C37 0.0185(9) 0.0203(9) 0.0134(9) -0.0067(7) -0.0056(7) 0.0014(7)
C38 0.0161(9) 0.0156(9) 0.0140(9) -0.0024(7) -0.0039(7) 0.0003(7)
C39 0.0154(9) 0.0153(9) 0.0125(9) -0.0005(7) -0.0033(7) -0.0007(7)
C40 0.0114(8) 0.0160(9) 0.0151(9) -0.0043(7) -0.0063(7) 0.0014(6)
C41 0.0148(9) 0.0173(9) 0.0168(10) -0.0039(7) -0.0040(7) -0.0009(7)
C42 0.0173(9) 0.0181(9) 0.0253(11) -0.0090(8) -0.0086(8) -0.0001(7)
C43 0.0196(10) 0.0253(10) 0.0223(11) -0.0137(8) -0.0105(8) 0.0049(8)
C44 0.0195(10) 0.0250(10) 0.0132(9) -0.0057(7) -0.0057(8) 0.0036(8)
C45 0.0141(9) 0.0176(9) 0.0151(9) -0.0039(7) -0.0047(7) 0.0012(7)
C46 0.0147(9) 0.0132(8) 0.0107(9) -0.0008(6) -0.0049(7) -0.0019(6)
C47 0.0151(9) 0.0167(9) 0.0155(9) -0.0008(7) -0.0051(7) -0.0008(7)
C48 0.0175(9) 0.0210(10) 0.0181(10) 0.0027(8) -0.0041(8) -0.0059(7)
C49 0.0270(11) 0.0168(9) 0.0181(10) 0.0042(7) -0.0087(8) -0.0055(8)
C50 0.0231(10) 0.0166(9) 0.0194(10) -0.0006(7) -0.0109(8) 0.0014(7)
C51 0.0144(9) 0.0175(9) 0.0147(9) -0.0034(7) -0.0061(7) -0.0004(7)
C52 0.0117(8) 0.0171(9) 0.0129(9) -0.0037(7) -0.0024(7) -0.0014(6)
C53 0.0459(17) 0.0540(19) 0.060(2) -0.0112(15) -0.0076(15) -0.0224(14)
C54 0.0371(16) 0.067(2) 0.059(2) -0.0254(17) -0.0058(14) -0.0079(14)
C55 0.049(2) 0.091(3) 0.076(3) -0.004(2) -0.0154(19) -0.0237(19)
C56 0.054(2) 0.129(4) 0.068(3) -0.050(3) 0.0143(19) -0.051(2)
C57 0.076(3) 0.118(4) 0.106(4) -0.077(3) -0.002(3) -0.037(3)
C58 0.069(2) 0.046(2) 0.133(4) -0.029(2) -0.029(3) -0.0131(17)
C59 0.101(3) 0.102(3) 0.064(3) -0.012(2) -0.023(2) -0.046(3)

loop_
_atom_type_symbol
_atom_type_description
_atom_type_scat_dispersion_real
_atom_type_scat_dispersion_imag
_atom_type_scat_source
C C 0.0033 0.0016 'International Tables Vol C Tables 4.2.6.8 and 6.1.1.4'
H H 0.0000 0.0000 'International Tables Vol C Tables 4.2.6.8 and 6.1.1.4'
P P 0.1023 0.0942 'International Tables Vol C Tables 4.2.6.8 and 6.1.1.4'
Cl Cl 0.1484 0.1585 'International Tables Vol C Tables 4.2.6.8 and 6.1.1.4'
W W -0.8490 6.8722 'International Tables Vol C Tables 4.2.6.8 and 6.1.1.4'

loop_
_geom_angle_atom_site_label_1
_geom_angle_atom_site_label_2
_geom_angle_atom_site_label_3
_geom_angle
Cl1 W1 Cl2 178.778(15)
Cl1 W1 P3 84.118(15)
Cl2 W1 P3 94.699(15)
Cl1 W1 P2 96.210(16)
Cl2 W1 P2 84.107(15)
P3 W1 P2 91.041(15)
Cl1 W1 P4 95.580(16)
Cl2 W1 P4 84.115(16)
P3 W1 P4 90.625(15)
P2 W1 P4 168.201(15)
Cl1 W1 P1 83.139(15)
Cl2 W1 P1 98.045(15)
P3 W1 P1 167.255(15)
P2 W1 P1 90.094(16)
P4 W1 P1 90.854(15)
C13 P1 C1 102.78(9)
C13 P1 C7 97.31(8)
C1 P1 C7 100.67(8)
C13 P1 W1 113.29(6)
C1 P1 W1 121.10(6)
C7 P1 W1 118.07(6)
C20 P2 C26 102.45(9)
C20 P2 C14 100.61(8)
C26 P2 C14 97.48(8)
C20 P2 W1 120.79(6)
C26 P2 W1 113.10(6)
C14 P2 W1 118.78(6)
C33 P3 C39 102.46(9)
C33 P3 C27 100.91(8)
C39 P3 C27 97.01(8)
C33 P3 W1 121.13(6)
C39 P3 W1 113.53(6)
C27 P3 W1 118.07(6)
C46 P4 C52 103.11(8)
C46 P4 C40 100.24(8)
C52 P4 C40 97.38(8)
C46 P4 W1 120.50(6)
C52 P4 W1 112.82(6)
C40 P4 W1 119.25(6)
C6 C1 C2 118.29(17)
C6 C1 P1 119.26(14)
C2 C1 P1 122.43(15)
C3 C2 C1 120.72(18)
C3 C2 H2 119.6
C1 C2 H2 119.6
C4 C3 C2 120.46(19)
C4 C3 H3 119.8
C2 C3 H3 119.8
C3 C4 C5 119.58(19)
C3 C4 H4 120.2
C5 C4 H4 120.2
C6 C5 C4 119.97(19)
C6 C5 H5 120.0
C4 C5 H5 120.0
C5 C6 C1 120.98(18)
C5 C6 H6 119.5
C1 C6 H6 119.5
C12 C7 C8 118.56(17)
C12 C7 P1 118.25(14)
C8 C7 P1 123.17(15)
C9 C8 C7 120.54(18)
C9 C8 H8 119.7
C7 C8 H8 119.7
C10 C9 C8 120.24(19)
C10 C9 H9 119.9
C8 C9 H9 119.9
C9 C10 C11 119.89(18)
C9 C10 H10 120.1
C11 C10 H10 120.1
C10 C11 C12 120.14(19)
C10 C11 H11 119.9
C12 C11 H11 119.9
C11 C12 C7 120.62(18)
C11 C12 H12 119.7
C7 C12 H12 119.7
P1 C13 H13A 109.5
P1 C13 H13B 109.5
H13A C13 H13B 109.5
P1 C13 H13C 109.5
H13A C13 H13C 109.5
H13B C13 H13C 109.5
C19 C14 C15 118.36(17)
C19 C14 P2 122.99(14)
C15 C14 P2 118.62(14)
C16 C15 C14 120.67(19)
C16 C15 H15 119.7
C14 C15 H15 119.7
C17 C16 C15 120.23(19)
C17 C16 H16 119.9
C15 C16 H16 119.9
C18 C17 C16 119.80(18)
C18 C17 H17 120.1
C16 C17 H17 120.1
C17 C18 C19 120.14(19)
C17 C18 H18 119.9
C19 C18 H18 119.9
C18 C19 C14 120.76(18)
C18 C19 H19 119.6
C14 C19 H19 119.6
C25 C20 C21 118.40(17)
C25 C20 P2 121.85(14)
C21 C20 P2 119.74(14)
C22 C21 C20 120.65(17)
C22 C21 H21 119.7
C20 C21 H21 119.7
C21 C22 C23 120.27(18)
C21 C22 H22 119.9
C23 C22 H22 119.9
C24 C23 C22 119.65(18)
C24 C23 H23 120.2
C22 C23 H23 120.2
C23 C24 C25 120.35(17)
C23 C24 H24 119.8
C25 C24 H24 119.8
C24 C25 C20 120.68(18)
C24 C25 H25 119.7
C20 C25 H25 119.7
P2 C26 H26A 109.5
P2 C26 H26B 109.5
H26A C26 H26B 109.5
P2 C26 H26C 109.5
H26A C26 H26C 109.5
H26B C26 H26C 109.5
C32 C27 C28 118.38(17)
C32 C27 P3 124.36(15)
C28 C27 P3 117.24(14)
C29 C28 C27 120.98(18)
C29 C28 H28 119.5
C27 C28 H28 119.5
C30 C29 C28 119.78(19)
C30 C29 H29 120.1
C28 C29 H29 120.1
C31 C30 C29 119.95(18)
C31 C30 H30 120.0
C29 C30 H30 120.0
C30 C31 C32 120.52(19)
C30 C31 H31 119.7
C32 C31 H31 119.7
C31 C32 C27 120.35(19)
C31 C32 H32 119.8
C27 C32 H32 119.8
C38 C33 C34 118.38(17)
C38 C33 P3 122.19(14)
C34 C33 P3 119.38(14)
C35 C34 C33 120.93(18)
C35 C34 H34 119.5
C33 C34 H34 119.5
C34 C35 C36 119.98(19)
C34 C35 H35 120.0
C36 C35 H35 120.0
C37 C36 C35 119.66(18)
C37 C36 H36 120.2
C35 C36 H36 120.2
C36 C37 C38 120.40(18)
C36 C37 H37 119.8
C38 C37 H37 119.8
C37 C38 C33 120.61(18)
C37 C38 H38 119.7
C33 C38 H38 119.7
P3 C39 H39A 109.5
P3 C39 H39B 109.5
H39A C39 H39B 109.5
P3 C39 H39C 109.5
H39A C39 H39C 109.5
H39B C39 H39C 109.5
C41 C40 C45 118.50(17)
C41 C40 P4 118.53(14)
C45 C40 P4 122.93(14)
C42 C41 C40 120.47(18)
C42 C41 H41 119.8
C40 C41 H41 119.8
C43 C42 C41 120.22(19)
C43 C42 H42 119.9
C41 C42 H42 119.9
C44 C43 C42 119.95(18)
C44 C43 H43 120.0
C42 C43 H43 120.0
C43 C44 C45 120.19(19)
C43 C44 H44 119.9
C45 C44 H44 119.9
C44 C45 C40 120.62(18)
C44 C45 H45 119.7
C40 C45 H45 119.7
C51 C46 C47 118.30(17)
C51 C46 P4 122.82(14)
C47 C46 P4 118.83(14)
C48 C47 C46 120.94(18)
C48 C47 H47 119.5
C46 C47 H47 119.5
C49 C48 C47 120.04(19)
C49 C48 H48 120.0
C47 C48 H48 120.0
C50 C49 C48 119.81(18)
C50 C49 H49 120.1
C48 C49 H49 120.1
C49 C50 C51 120.24(18)
C49 C50 H50 119.9
C51 C50 H50 119.9
C50 C51 C46 120.65(18)
C50 C51 H51 119.7
C46 C51 H51 119.7
P4 C52 H52A 109.5
P4 C52 H52B 109.5
H52A C52 H52B 109.5
P4 C52 H52C 109.5
H52A C52 H52C 109.5
H52B C52 H52C 109.5
C58 C53 C54 118.8(4)
C58 C53 C59 116.0(4)
C54 C53 C59 125.2(4)
C53 C54 C55 121.2(4)
C53 C54 H54 119.4
C55 C54 H54 119.4
C56 C55 C54 119.6(5)
C56 C55 H55 120.2
C54 C55 H55 120.2
C57 C56 C55 120.4(5)
C57 C56 H56 119.8
C55 C56 H56 119.8
C56 C57 C58 120.9(4)
C56 C57 H57 119.5
C58 C57 H57 119.5
C53 C58 C57 119.0(4)
C53 C58 H58 120.5
C57 C58 H58 120.5
C53 C59 H59A 109.5
C53 C59 H59B 109.5
H59A C59 H59B 109.5
C53 C59 H59C 109.5
H59A C59 H59C 109.5
H59B C59 H59C 109.5

loop_
_geom_bond_atom_site_label_1
_geom_bond_atom_site_label_2
_geom_bond_distance
W1 Cl1 2.4270(4)
W1 Cl2 2.4289(4)
W1 P3 2.5191(5)
W1 P2 2.5199(5)
W1 P4 2.5214(5)
W1 P1 2.5282(5)
P1 C13 1.8351(19)
P1 C1 1.8361(19)
P1 C7 1.8459(18)
P2 C20 1.8344(19)
P2 C26 1.8350(18)
P2 C14 1.8473(19)
P3 C33 1.8339(19)
P3 C39 1.8372(19)
P3 C27 1.8509(19)
P4 C46 1.8337(19)
P4 C52 1.8373(18)
P4 C40 1.8534(19)
C1 C6 1.398(3)
C1 C2 1.399(3)
C2 C3 1.387(3)
C2 H2 0.9500
C3 C4 1.385(3)
C3 H3 0.9500
C4 C5 1.392(3)
C4 H4 0.9500
C5 C6 1.389(3)
C5 H5 0.9500
C6 H6 0.9500
C7 C12 1.398(3)
C7 C8 1.401(3)
C8 C9 1.393(3)
C8 H8 0.9500
C9 C10 1.383(3)
C9 H9 0.9500
C10 C11 1.388(3)
C10 H10 0.9500
C11 C12 1.392(3)
C11 H11 0.9500
C12 H12 0.9500
C13 H13A 0.9800
C13 H13B 0.9800
C13 H13C 0.9800
C14 C19 1.399(3)
C14 C15 1.402(3)
C15 C16 1.389(3)
C15 H15 0.9500
C16 C17 1.388(3)
C16 H16 0.9500
C17 C18 1.387(3)
C17 H17 0.9500
C18 C19 1.392(3)
C18 H18 0.9500
C19 H19 0.9500
C20 C25 1.399(2)
C20 C21 1.402(3)
C21 C22 1.389(3)
C21 H21 0.9500
C22 C23 1.391(3)
C22 H22 0.9500
C23 C24 1.384(3)
C23 H23 0.9500
C24 C25 1.392(3)
C24 H24 0.9500
C25 H25 0.9500
C26 H26A 0.9800
C26 H26B 0.9800
C26 H26C 0.9800
C27 C32 1.397(3)
C27 C28 1.401(3)
C28 C29 1.390(3)
C28 H28 0.9500
C29 C30 1.387(3)
C29 H29 0.9500
C30 C31 1.380(3)
C30 H30 0.9500
C31 C32 1.394(3)
C31 H31 0.9500
C32 H32 0.9500
C33 C38 1.398(3)
C33 C34 1.399(3)
C34 C35 1.389(3)
C34 H34 0.9500
C35 C36 1.393(3)
C35 H35 0.9500
C36 C37 1.384(3)
C36 H36 0.9500
C37 C38 1.392(3)
C37 H37 0.9500
C38 H38 0.9500
C39 H39A 0.9800
C39 H39B 0.9800
C39 H39C 0.9800
C40 C41 1.398(3)
C40 C45 1.400(3)
C41 C42 1.396(3)
C41 H41 0.9500
C42 C43 1.385(3)
C42 H42 0.9500
C43 C44 1.382(3)
C43 H43 0.9500
C44 C45 1.394(3)
C44 H44 0.9500
C45 H45 0.9500
C46 C51 1.397(2)
C46 C47 1.399(3)
C47 C48 1.390(3)
C47 H47 0.9500
C48 C49 1.386(3)
C48 H48 0.9500
C49 C50 1.386(3)
C49 H49 0.9500
C50 C51 1.393(3)
C50 H50 0.9500
C51 H51 0.9500
C52 H52A 0.9800
C52 H52B 0.9800
C52 H52C 0.9800
C53 C58 1.356(5)
C53 C54 1.364(5)
C53 C59 1.505(5)
C54 C55 1.400(5)
C54 H54 0.9500
C55 C56 1.348(6)
C55 H55 0.9500
C56 C57 1.323(7)
C56 H56 0.9500
C57 C58 1.436(7)
C57 H57 0.9500
C58 H58 0.9500
C59 H59A 0.9800
C59 H59B 0.9800
C59 H59C 0.9800
